data_7154620
loop_
_publ_author_name
'Dong, Zhaowen'
'Xiao, Xu-Qiong'
'Li, Zhifang'
'Lu, Qiong'
'Lai, Guoqiao'
'Kira, Mitsuo'

_publ_section_title
;
 Elusive 2H-1,2-oxasiletes through reactions of an isolable
 dialkylsilylene with diazocarbonyl compounds.
;
_journal_issue 36
_journal_name_full 'Organic &amp; biomolecular chemistry'
_journal_page_first 9471
_journal_page_last 9476
_journal_paper_doi 10.1039/c5ob01224d
_journal_volume 13
_journal_year 2015
_chemical_formula_sum 'C27 H50 N2 O3 Si5'
_chemical_formula_weight 591.14
_chemical_name_systematic
; 
 ? 
;
_space_group_IT_number 2
_symmetry_cell_setting triclinic
_symmetry_space_group_name_Hall '-P 1'
_symmetry_space_group_name_H-M 'P -1'
_atom_sites_solution_hydrogens geom
_atom_sites_solution_primary direct
_atom_sites_solution_secondary difmap
_audit_creation_method SHELXL-97
_audit_update_record
;
2015-05-05 deposited with the CCDC.
2015-07-29 downloaded from the CCDC.
;
_cell_angle_alpha 93.485(2)
_cell_angle_beta 91.210(2)
_cell_angle_gamma 97.443(2)
_cell_formula_units_Z 2
_cell_length_a 9.7059(11)
_cell_length_b 12.3889(14)
_cell_length_c 14.2286(16)
_cell_measurement_temperature 296(2)
_cell_volume 1692.6(3)
_computing_cell_refinement 'Bruker SMART'
_computing_data_collection 'Bruker SMART'
_computing_data_reduction 'Bruker SAINT'
_computing_molecular_graphics 'Bruker SHELXTL'
_computing_publication_material 'Bruker SHELXTL'
_computing_structure_refinement 'SHELXL-97 (Sheldrick, 1997)'
_computing_structure_solution 'SHELXS-97 (Sheldrick, 1990)'
_diffrn_ambient_temperature 296(2)
_diffrn_measured_fraction_theta_full 0.987
_diffrn_measured_fraction_theta_max 0.987
_diffrn_measurement_device_type 'CCD area detector'
_diffrn_measurement_method 'phi and omega scans'
_diffrn_radiation_monochromator graphite
_diffrn_radiation_source 'fine-focus sealed tube'
_diffrn_radiation_type MoK\a
_diffrn_radiation_wavelength 0.71073
_diffrn_reflns_av_R_equivalents 0.0277
_diffrn_reflns_av_sigmaI/netI 0.0351
_diffrn_reflns_limit_h_max 12
_diffrn_reflns_limit_h_min -12
_diffrn_reflns_limit_k_max 16
_diffrn_reflns_limit_k_min -16
_diffrn_reflns_limit_l_max 18
_diffrn_reflns_limit_l_min -18
_diffrn_reflns_number 20688
_diffrn_reflns_theta_full 27.51
_diffrn_reflns_theta_max 27.51
_diffrn_reflns_theta_min 1.43
_exptl_absorpt_coefficient_mu 0.240
_exptl_absorpt_correction_T_max 0.7456
_exptl_absorpt_correction_T_min 0.6373
_exptl_absorpt_correction_type multi-scan
_exptl_absorpt_process_details sadabs
_exptl_crystal_colour green
_exptl_crystal_density_diffrn 1.160
_exptl_crystal_density_method 'not measured'
_exptl_crystal_description block
_exptl_crystal_F_000 640
_exptl_crystal_size_max 0.30
_exptl_crystal_size_mid 0.25
_exptl_crystal_size_min 0.25
_refine_diff_density_max 0.319
_refine_diff_density_min -0.281
_refine_diff_density_rms 0.063
_refine_ls_extinction_method none
_refine_ls_goodness_of_fit_ref 1.002
_refine_ls_hydrogen_treatment constr
_refine_ls_matrix_type full
_refine_ls_number_parameters 347
_refine_ls_number_reflns 7686
_refine_ls_number_restraints 0
_refine_ls_restrained_S_all 1.002
_refine_ls_R_factor_all 0.0590
_refine_ls_R_factor_gt 0.0418
_refine_ls_shift/su_max 0.030
_refine_ls_shift/su_mean 0.001
_refine_ls_structure_factor_coef Fsqd
_refine_ls_weighting_details 'calc w=1/[\s^2^(Fo^2^)+(0.1000P)^2^+0.0330P] where P=(Fo^2^+2Fc^2^)/3'
_refine_ls_weighting_scheme calc
_refine_ls_wR_factor_gt 0.1260
_refine_ls_wR_factor_ref 0.1423
_reflns_number_gt 5902
_reflns_number_total 7686
_reflns_threshold_expression >2sigma(I)
_cod_data_source_file c5ob01224d2.cif
_cod_data_source_block mo50327a
_cod_depositor_comments
;
The following automatic conversions were performed:

'_symmetry_cell_setting' value 'Triclinic' changed to 'triclinic'
according to
/usr/data/users/saulius/crontab/automatic-downloads/rss-feeds/RSC/lib/dictionaries/cif_core.dic
dictionary named 'cif_core.dic' version 2.4.2 from 2011-04-26.

Automatic conversion script
Id: cif_fix_values 3271 2015-04-21 07:52:19Z andrius 

 Adding full bibliography for 7154618--7154621.cif.
;
_cod_original_sg_symbol_H-M P-1
_cod_database_code 7154620

loop_
_symmetry_equiv_pos_as_xyz
'x, y, z'
'-x, -y, -z'

loop_
_atom_site_label
_atom_site_type_symbol
_atom_site_fract_x
_atom_site_fract_y
_atom_site_fract_z
_atom_site_U_iso_or_equiv
_atom_site_adp_type
_atom_site_occupancy
_atom_site_symmetry_multiplicity
_atom_site_calc_flag
_atom_site_refinement_flags
Si1 Si 0.26956(4) 0.16179(4) 0.24767(3) 0.02914(12) Uani 1 1 d .
Si2 Si 0.03308(5) -0.04354(5) 0.23220(4) 0.04442(15) Uani 1 1 d .
Si3 Si 0.34059(5) -0.07569(4) 0.27388(4) 0.03993(14) Uani 1 1 d .
Si4 Si 0.45603(6) 0.27418(4) 0.08994(4) 0.04293(15) Uani 1 1 d .
Si5 Si 0.17033(6) 0.34954(5) 0.13594(4) 0.04637(16) Uani 1 1 d .
N1 N 0.15211(15) 0.20610(15) 0.32990(11) 0.0424(4) Uani 1 1 d .
N2 N 0.18539(16) 0.24075(14) 0.41412(11) 0.0421(4) Uani 1 1 d .
O1 O 0.42430(11) 0.20047(10) 0.30563(8) 0.0345(3) Uani 1 1 d .
O2 O 0.4129(2) 0.23868(17) 0.60397(11) 0.0743(5) Uani 1 1 d .
O3 O 0.25192(17) 0.34654(13) 0.58228(10) 0.0529(4) Uani 1 1 d .
C1 C 0.22333(17) 0.01399(14) 0.21172(12) 0.0323(3) Uani 1 1 d .
C2 C 0.2443(2) 0.01768(14) 0.10263(12) 0.0379(4) Uani 1 1 d .
H2A H 0.3403 0.0103 0.0891 0.045 Uiso 1 1 calc R
H2B H 0.1859 -0.0433 0.0701 0.045 Uiso 1 1 calc R
C3 C 0.2076(2) 0.12511(15) 0.06576(12) 0.0376(4) Uani 1 1 d .
H3A H 0.1074 0.1230 0.0621 0.045 Uiso 1 1 calc R
H3B H 0.2425 0.1329 0.0028 0.045 Uiso 1 1 calc R
C4 C 0.27247(18) 0.22611(14) 0.13221(12) 0.0336(4) Uani 1 1 d .
C5 C -0.0989(2) 0.0418(2) 0.1919(2) 0.0658(7) Uani 1 1 d .
H5A H -0.1903 0.0026 0.1963 0.099 Uiso 1 1 calc R
H5B H -0.0828 0.0584 0.1277 0.099 Uiso 1 1 calc R
H5C H -0.0915 0.1084 0.2310 0.099 Uiso 1 1 calc R
C6 C -0.0029(3) -0.0673(3) 0.35821(17) 0.0716(7) Uani 1 1 d .
H6A H 0.0320 -0.0030 0.3969 0.107 Uiso 1 1 calc R
H6B H 0.0421 -0.1275 0.3769 0.107 Uiso 1 1 calc R
H6C H -0.1013 -0.0837 0.3656 0.107 Uiso 1 1 calc R
C7 C -0.0135(3) -0.1753(2) 0.15922(18) 0.0670(7) Uani 1 1 d .
H7A H 0.0294 -0.2319 0.1869 0.100 Uiso 1 1 calc R
H7B H 0.0190 -0.1668 0.0965 0.100 Uiso 1 1 calc R
H7C H -0.1126 -0.1946 0.1569 0.100 Uiso 1 1 calc R
C8 C 0.3529(3) -0.0397(2) 0.40347(16) 0.0604(6) Uani 1 1 d .
H8A H 0.3705 -0.1024 0.4361 0.091 Uiso 1 1 calc R
H8B H 0.2671 -0.0166 0.4238 0.091 Uiso 1 1 calc R
H8C H 0.4275 0.0184 0.4171 0.091 Uiso 1 1 calc R
C9 C 0.2822(3) -0.22576(18) 0.2562(2) 0.0644(6) Uani 1 1 d .
H9A H 0.2676 -0.2456 0.1901 0.097 Uiso 1 1 calc R
H9B H 0.1969 -0.2436 0.2882 0.097 Uiso 1 1 calc R
H9C H 0.3521 -0.2651 0.2813 0.097 Uiso 1 1 calc R
C10 C 0.5208(2) -0.05765(19) 0.22871(18) 0.0582(6) Uani 1 1 d .
H10A H 0.5623 0.0164 0.2423 0.087 Uiso 1 1 calc R
H10B H 0.5176 -0.0742 0.1618 0.087 Uiso 1 1 calc R
H10C H 0.5752 -0.1059 0.2587 0.087 Uiso 1 1 calc R
C11 C 0.5826(2) 0.1738(2) 0.0964(2) 0.0671(7) Uani 1 1 d .
H11A H 0.6661 0.2005 0.0655 0.101 Uiso 1 1 calc R
H11B H 0.5428 0.1053 0.0659 0.101 Uiso 1 1 calc R
H11C H 0.6043 0.1639 0.1612 0.101 Uiso 1 1 calc R
C12 C 0.4482(3) 0.3008(2) -0.03895(17) 0.0701(7) Uani 1 1 d .
H12A H 0.4220 0.3720 -0.0460 0.105 Uiso 1 1 calc R
H12B H 0.3807 0.2469 -0.0712 0.105 Uiso 1 1 calc R
H12C H 0.5378 0.2969 -0.0653 0.105 Uiso 1 1 calc R
C13 C 0.5415(3) 0.3995(2) 0.15815(19) 0.0687(7) Uani 1 1 d .
H13A H 0.5451 0.3863 0.2239 0.103 Uiso 1 1 calc R
H13B H 0.4891 0.4588 0.1490 0.103 Uiso 1 1 calc R
H13C H 0.6341 0.4178 0.1366 0.103 Uiso 1 1 calc R
C14 C 0.1984(3) 0.4376(2) 0.0339(2) 0.0768(8) Uani 1 1 d .
H14A H 0.1724 0.3947 -0.0237 0.115 Uiso 1 1 calc R
H14B H 0.2947 0.4673 0.0327 0.115 Uiso 1 1 calc R
H14C H 0.1426 0.4960 0.0404 0.115 Uiso 1 1 calc R
C15 C 0.2176(3) 0.4396(2) 0.2463(2) 0.0795(8) Uani 1 1 d .
H15A H 0.2203 0.5147 0.2322 0.119 Uiso 1 1 calc R
H15B H 0.3073 0.4274 0.2699 0.119 Uiso 1 1 calc R
H15C H 0.1494 0.4227 0.2929 0.119 Uiso 1 1 calc R
C16 C -0.0221(3) 0.3110(2) 0.1333(2) 0.0754(8) Uani 1 1 d .
H16A H -0.0669 0.3746 0.1254 0.113 Uiso 1 1 calc R
H16B H -0.0496 0.2802 0.1914 0.113 Uiso 1 1 calc R
H16C H -0.0488 0.2582 0.0818 0.113 Uiso 1 1 calc R
C17 C 0.43858(17) 0.24200(13) 0.39563(11) 0.0307(3) Uani 1 1 d .
C18 C 0.32537(18) 0.25297(14) 0.44861(12) 0.0341(4) Uani 1 1 d .
C19 C 0.58549(17) 0.27652(14) 0.42500(12) 0.0336(4) Uani 1 1 d .
C20 C 0.6261(2) 0.36927(17) 0.48334(16) 0.0514(5) Uani 1 1 d .
H20 H 0.5594 0.4114 0.5054 0.062 Uiso 1 1 calc R
C21 C 0.7646(3) 0.4001(2) 0.50930(18) 0.0654(7) Uani 1 1 d .
H21 H 0.7902 0.4626 0.5486 0.078 Uiso 1 1 calc R
C22 C 0.8648(2) 0.3386(2) 0.47705(17) 0.0610(6) Uani 1 1 d .
H22 H 0.9577 0.3586 0.4952 0.073 Uiso 1 1 calc R
C23 C 0.8262(2) 0.2480(2) 0.41831(17) 0.0571(6) Uani 1 1 d .
H23 H 0.8934 0.2066 0.3959 0.069 Uiso 1 1 calc R
C24 C 0.6886(2) 0.21709(18) 0.39184(14) 0.0458(5) Uani 1 1 d .
H24 H 0.6644 0.1556 0.3512 0.055 Uiso 1 1 calc R
C25 C 0.3377(2) 0.27810(16) 0.55248(13) 0.0405(4) Uani 1 1 d .
C26 C 0.2539(3) 0.3714(2) 0.68379(15) 0.0659(7) Uani 1 1 d .
H26A H 0.3413 0.4143 0.7042 0.079 Uiso 1 1 calc R
H26B H 0.2439 0.3044 0.7164 0.079 Uiso 1 1 calc R
C27 C 0.1369(4) 0.4335(3) 0.70524(19) 0.0822(9) Uani 1 1 d .
H27A H 0.1515 0.5022 0.6768 0.123 Uiso 1 1 calc R
H27B H 0.1315 0.4461 0.7722 0.123 Uiso 1 1 calc R
H27C H 0.0516 0.3926 0.6807 0.123 Uiso 1 1 calc R

loop_
_atom_site_aniso_label
_atom_site_aniso_U_11
_atom_site_aniso_U_22
_atom_site_aniso_U_33
_atom_site_aniso_U_23
_atom_site_aniso_U_13
_atom_site_aniso_U_12
Si1 0.0242(2) 0.0367(2) 0.0266(2) -0.00041(17) -0.00118(16) 0.00556(17)
Si2 0.0322(3) 0.0552(3) 0.0438(3) 0.0116(2) -0.0040(2) -0.0055(2)
Si3 0.0375(3) 0.0363(3) 0.0463(3) 0.0070(2) -0.0075(2) 0.0051(2)
Si4 0.0412(3) 0.0423(3) 0.0442(3) 0.0057(2) 0.0060(2) -0.0011(2)
Si5 0.0503(3) 0.0410(3) 0.0503(3) 0.0047(2) -0.0043(3) 0.0154(2)
N1 0.0278(7) 0.0632(10) 0.0368(8) -0.0044(7) -0.0006(6) 0.0120(7)
N2 0.0301(8) 0.0619(10) 0.0351(8) -0.0051(7) 0.0007(6) 0.0126(7)
O1 0.0244(5) 0.0491(7) 0.0292(6) -0.0061(5) -0.0008(4) 0.0059(5)
O2 0.0802(12) 0.1157(15) 0.0372(8) 0.0037(9) -0.0075(8) 0.0538(11)
O3 0.0635(9) 0.0624(9) 0.0352(7) -0.0094(6) 0.0017(6) 0.0233(7)
C1 0.0291(8) 0.0352(8) 0.0320(8) 0.0037(7) -0.0027(6) 0.0021(7)
C2 0.0412(10) 0.0366(9) 0.0347(9) -0.0028(7) 0.0003(7) 0.0030(7)
C3 0.0414(9) 0.0424(10) 0.0280(8) 0.0017(7) -0.0048(7) 0.0030(8)
C4 0.0364(9) 0.0344(8) 0.0304(8) 0.0034(7) -0.0010(7) 0.0062(7)
C5 0.0301(10) 0.0841(17) 0.0830(17) 0.0136(14) -0.0043(10) 0.0042(10)
C6 0.0577(14) 0.101(2) 0.0526(13) 0.0204(13) 0.0062(11) -0.0113(14)
C7 0.0618(14) 0.0639(14) 0.0679(15) 0.0127(12) -0.0221(12) -0.0200(12)
C8 0.0704(16) 0.0627(14) 0.0491(12) 0.0116(10) -0.0183(11) 0.0119(12)
C9 0.0626(14) 0.0396(11) 0.0899(18) 0.0112(11) -0.0148(13) 0.0029(10)
C10 0.0399(11) 0.0556(13) 0.0815(17) 0.0112(12) -0.0038(11) 0.0131(10)
C11 0.0448(12) 0.0740(16) 0.0860(18) 0.0159(14) 0.0206(12) 0.0137(11)
C12 0.0850(19) 0.0747(17) 0.0510(13) 0.0155(12) 0.0194(12) 0.0037(14)
C13 0.0666(16) 0.0584(14) 0.0732(16) 0.0030(12) -0.0019(13) -0.0205(12)
C14 0.085(2) 0.0669(16) 0.0850(19) 0.0314(14) -0.0001(15) 0.0228(14)
C15 0.108(2) 0.0548(15) 0.0780(18) -0.0155(13) -0.0096(17) 0.0307(15)
C16 0.0528(14) 0.0733(17) 0.106(2) 0.0121(16) 0.0018(14) 0.0279(13)
C17 0.0300(8) 0.0340(8) 0.0291(8) 0.0011(6) -0.0022(6) 0.0085(6)
C18 0.0328(8) 0.0406(9) 0.0298(8) -0.0021(7) -0.0011(7) 0.0106(7)
C19 0.0300(8) 0.0396(9) 0.0316(8) 0.0024(7) -0.0030(6) 0.0063(7)
C20 0.0445(11) 0.0498(12) 0.0573(13) -0.0118(10) -0.0057(9) 0.0049(9)
C21 0.0526(13) 0.0693(15) 0.0662(15) -0.0222(12) -0.0118(11) -0.0082(11)
C22 0.0341(10) 0.0862(17) 0.0584(13) 0.0003(12) -0.0112(9) -0.0047(11)
C23 0.0311(10) 0.0810(16) 0.0596(13) -0.0029(12) -0.0001(9) 0.0126(10)
C24 0.0348(10) 0.0559(11) 0.0457(11) -0.0088(9) -0.0005(8) 0.0087(8)
C25 0.0396(10) 0.0494(11) 0.0328(9) 0.0000(8) -0.0004(7) 0.0089(8)
C26 0.0761(17) 0.0811(17) 0.0388(11) -0.0170(11) 0.0084(11) 0.0122(13)
C27 0.106(2) 0.085(2) 0.0590(16) -0.0114(14) 0.0261(15) 0.0320(17)

loop_
_atom_type_symbol
_atom_type_description
_atom_type_scat_dispersion_real
_atom_type_scat_dispersion_imag
_atom_type_scat_source
C C 0.0033 0.0016 'International Tables Vol C Tables 4.2.6.8 and 6.1.1.4'
H H 0.0000 0.0000 'International Tables Vol C Tables 4.2.6.8 and 6.1.1.4'
N N 0.0061 0.0033 'International Tables Vol C Tables 4.2.6.8 and 6.1.1.4'
O O 0.0106 0.0060 'International Tables Vol C Tables 4.2.6.8 and 6.1.1.4'
Si Si 0.0817 0.0704 'International Tables Vol C Tables 4.2.6.8 and 6.1.1.4'

loop_
_geom_angle_atom_site_label_1
_geom_angle_atom_site_label_2
_geom_angle_atom_site_label_3
_geom_angle
O1 Si1 N1 101.55(7)
O1 Si1 C1 117.44(7)
N1 Si1 C1 111.11(8)
O1 Si1 C4 108.92(7)
N1 Si1 C4 115.98(8)
C1 Si1 C4 102.46(7)
C5 Si2 C6 106.25(13)
C5 Si2 C7 102.94(12)
C6 Si2 C7 109.05(13)
C5 Si2 C1 115.03(10)
C6 Si2 C1 113.42(10)
C7 Si2 C1 109.52(10)
C10 Si3 C8 107.60(12)
C10 Si3 C9 104.50(12)
C8 Si3 C9 107.67(12)
C10 Si3 C1 111.52(9)
C8 Si3 C1 110.77(10)
C9 Si3 C1 114.38(9)
C11 Si4 C13 104.96(13)
C11 Si4 C12 103.67(12)
C13 Si4 C12 109.32(12)
C11 Si4 C4 115.59(10)
C13 Si4 C4 112.77(10)
C12 Si4 C4 109.98(11)
C16 Si5 C14 103.12(13)
C16 Si5 C15 107.23(14)
C14 Si5 C15 107.18(14)
C16 Si5 C4 113.51(10)
C14 Si5 C4 114.72(11)
C15 Si5 C4 110.51(10)
N2 N1 Si1 124.28(12)
N1 N2 C18 121.74(15)
C17 O1 Si1 124.50(10)
C25 O3 C26 115.58(17)
C2 C1 Si1 99.54(11)
C2 C1 Si2 108.49(11)
Si1 C1 Si2 114.64(9)
C2 C1 Si3 114.22(12)
Si1 C1 Si3 112.24(8)
Si2 C1 Si3 107.67(8)
C3 C2 C1 111.50(14)
C2 C3 C4 111.07(13)
C3 C4 Si1 99.93(11)
C3 C4 Si4 108.14(12)
Si1 C4 Si4 114.27(9)
C3 C4 Si5 115.43(12)
Si1 C4 Si5 111.45(9)
Si4 C4 Si5 107.66(8)
O1 C17 C18 121.05(15)
O1 C17 C19 112.53(14)
C18 C17 C19 126.36(15)
C17 C18 N2 125.57(15)
C17 C18 C25 121.90(16)
N2 C18 C25 112.53(15)
C20 C19 C24 117.80(17)
C20 C19 C17 122.05(16)
C24 C19 C17 120.13(16)
C19 C20 C21 120.9(2)
C22 C21 C20 120.3(2)
C23 C22 C21 119.3(2)
C22 C23 C24 120.7(2)
C23 C24 C19 121.03(19)
O2 C25 O3 123.21(18)
O2 C25 C18 124.31(18)
O3 C25 C18 112.44(16)
O3 C26 C27 107.8(2)

loop_
_geom_bond_atom_site_label_1
_geom_bond_atom_site_label_2
_geom_bond_distance
Si1 O1 1.6967(12)
Si1 N1 1.7635(16)
Si1 C1 1.8654(18)
Si1 C4 1.8682(17)
Si2 C5 1.866(2)
Si2 C6 1.868(2)
Si2 C7 1.879(3)
Si2 C1 1.9260(17)
Si3 C10 1.867(2)
Si3 C8 1.868(2)
Si3 C9 1.872(2)
Si3 C1 1.9278(17)
Si4 C11 1.863(3)
Si4 C13 1.868(2)
Si4 C12 1.885(2)
Si4 C4 1.9247(18)
Si5 C16 1.866(3)
Si5 C14 1.872(3)
Si5 C15 1.882(3)
Si5 C4 1.9259(18)
N1 N2 1.269(2)
N2 C18 1.421(2)
O1 C17 1.3482(19)
O2 C25 1.192(2)
O3 C25 1.322(2)
O3 C26 1.458(2)
C1 C2 1.572(2)
C2 C3 1.540(3)
C3 C4 1.576(2)
C17 C18 1.362(2)
C17 C19 1.478(2)
C18 C25 1.491(2)
C19 C20 1.385(3)
C19 C24 1.391(3)
C20 C21 1.385(3)
C21 C22 1.381(4)
C22 C23 1.365(3)
C23 C24 1.379(3)
C26 C27 1.479(4)
